data_2221965
loop_
_publ_author_name
'Mazoir, Noureddine'
'El Ammari, Lahcen'
'Bouhmaida, Nouzha'
'Dahaoui, Slimane'
'Benharref, Ahmed'
'Berraho, Moha'

_publ_section_title
<i>N</i>-[4-Acetyl-5-(2-methylprop-1-enyl)-5-(2-<i>p</i>-tolylpropyl)-4,5-dihydro-1,3,4-thiadiazol-2-yl]acetamide
_journal_coeditor_code CI2797
_journal_issue 6
_journal_name_full 'Acta Crystallographica Section E'
_journal_page_first o1269
_journal_page_last o1270
_journal_paper_doi 10.1107/S1600536809017127
_journal_volume 65
_journal_year 2009
_chemical_formula_iupac 'C20 H27 N3 O2 S'
_chemical_formula_moiety 'C20 H27 N3 O2 S'
_chemical_formula_sum 'C20 H27 N3 O2 S'
_chemical_formula_weight 373.51
_chemical_name_systematic
;
<i>N</i>-[4-Acetyl-5-(2-methylprop-1-enyl)-5-(2-<i>p</i>-tolylpropyl)-\
4,5-dihydro-1,3,4-thiadiazol-2-yl]acetamide
;
_space_group_IT_number 14
_symmetry_cell_setting monoclinic
_symmetry_space_group_name_Hall '-P 2ybc'
_symmetry_space_group_name_H-M 'P 1 21/c 1'
_atom_sites_solution_hydrogens geom
_atom_sites_solution_primary direct
_atom_sites_solution_secondary difmap
_audit_creation_method SHELXL97
_cell_angle_alpha 90.00
_cell_angle_beta 90.955(11)
_cell_angle_gamma 90.00
_cell_formula_units_Z 4
_cell_length_a 10.855(2)
_cell_length_b 14.193(2)
_cell_length_c 12.854(4)
_cell_measurement_reflns_used 8068
_cell_measurement_temperature 100(2)
_cell_measurement_theta_max 26.4
_cell_measurement_theta_min 2.8
_cell_volume 1980.1(8)
_computing_cell_refinement 'SAINT-Plus (Bruker, 2005)'
_computing_data_collection 'APEX2 (Bruker, 2005)'
_computing_data_reduction 'SAINT-Plus (Bruker, 2005)'
_computing_molecular_graphics
;
ORTEP-3 for Windows (Farrugia, 1997) and PLATON (Spek, 2009)
;
_computing_publication_material 'WinGX (Farrugia, 1999)'
_computing_structure_refinement 'SHELXS97 (Sheldrick, 2008)'
_computing_structure_solution 'SHELXS97 (Sheldrick, 2008)'
_diffrn_ambient_temperature 100(2)
_diffrn_measured_fraction_theta_full 0.999
_diffrn_measured_fraction_theta_max 0.999
_diffrn_measurement_device_type 'Bruker X8 APEX CCD area-detector'
_diffrn_measurement_method '\f and \w scans'
_diffrn_radiation_monochromator graphite
_diffrn_radiation_source 'fine-focus sealed tube'
_diffrn_radiation_type MoK\a
_diffrn_radiation_wavelength 0.71073
_diffrn_reflns_av_R_equivalents 0.0315
_diffrn_reflns_av_sigmaI/netI 0.0334
_diffrn_reflns_limit_h_max 13
_diffrn_reflns_limit_h_min 0
_diffrn_reflns_limit_k_max 17
_diffrn_reflns_limit_k_min -17
_diffrn_reflns_limit_l_max 16
_diffrn_reflns_limit_l_min -16
_diffrn_reflns_number 7884
_diffrn_reflns_theta_full 26.35
_diffrn_reflns_theta_max 26.35
_diffrn_reflns_theta_min 2.83
_diffrn_standards_number 0
_exptl_absorpt_coefficient_mu 0.182
_exptl_absorpt_correction_type none
_exptl_crystal_colour colourless
_exptl_crystal_density_diffrn 1.253
_exptl_crystal_density_method 'not measured'
_exptl_crystal_description prism
_exptl_crystal_F_000 800
_exptl_crystal_size_max 0.28
_exptl_crystal_size_mid 0.17
_exptl_crystal_size_min 0.12
_refine_diff_density_max 0.236
_refine_diff_density_min -0.203
_refine_ls_extinction_method none
_refine_ls_goodness_of_fit_ref 1.101
_refine_ls_hydrogen_treatment mixed
_refine_ls_matrix_type full
_refine_ls_number_parameters 249
_refine_ls_number_reflns 4030
_refine_ls_number_restraints 0
_refine_ls_restrained_S_all 1.101
_refine_ls_R_factor_all 0.0589
_refine_ls_R_factor_gt 0.0441
_refine_ls_shift/su_max 0.001
_refine_ls_shift/su_mean <0.001
_refine_ls_structure_factor_coef Fsqd
_refine_ls_weighting_details 'calc w = 1/[\s^2^(Fo^2^)+(0.0257P)^2^+1.5568P] where P=(Fo^2^+2Fc^2^)/3'
_refine_ls_weighting_scheme calc
_refine_ls_wR_factor_gt 0.0889
_refine_ls_wR_factor_ref 0.0944
_reflns_number_gt 3365
_reflns_number_total 4030
_reflns_threshold_expression I>2\s(I)
_cod_data_source_file ci2797.cif
_cod_data_source_block I
_cod_original_sg_symbol_H-M 'P 21/c'
_cod_database_code 2221965
_cod_database_fobs_code 2221965

loop_
_symmetry_equiv_pos_as_xyz
'x, y, z'
'-x, y+1/2, -z+1/2'
'-x, -y, -z'
'x, -y-1/2, z-1/2'

loop_
_atom_site_type_symbol
_atom_site_label
_atom_site_fract_x
_atom_site_fract_y
_atom_site_fract_z
_atom_site_U_iso_or_equiv
_atom_site_adp_type
_atom_site_calc_flag
_atom_site_refinement_flags
_atom_site_occupancy
_atom_site_disorder_assembly
_atom_site_disorder_group
H H2 0.357(2) 0.0915(17) 0.0811(19) 0.039(7) Uiso d . 1 . .
H H9 0.5323(18) 0.1563(13) 0.5491(16) 0.018(5) Uiso d . 1 . .
C C1' 0.04998(19) 0.36320(14) 0.44410(16) 0.0263(4) Uani d . 1 . .
H H1' 0.0473 0.4182 0.4833 0.032 Uiso calc R 1 . .
C C2' 0.10902(18) 0.28480(14) 0.48503(15) 0.0231(4) Uani d . 1 . .
H H2' 0.1442 0.2879 0.5514 0.028 Uiso calc R 1 . .
C C2 0.37116(16) 0.09545(13) 0.23153(13) 0.0180(4) Uani d . 1 . .
C C3' 0.11662(17) 0.20141(13) 0.42843(14) 0.0188(4) Uani d . 1 . .
C C3 0.35748(17) -0.04166(13) 0.11768(14) 0.0204(4) Uani d . 1 . .
C C4 0.33879(19) -0.07060(14) 0.00610(14) 0.0252(4) Uani d . 1 . .
H H40 0.3814 -0.1287 -0.0061 0.038 Uiso calc R 1 . .
H H41 0.3706 -0.0225 -0.0386 0.038 Uiso calc R 1 . .
H H42 0.2524 -0.0790 -0.0083 0.038 Uiso calc R 1 . .
C C4' 0.05884(17) 0.19924(14) 0.33050(14) 0.0216(4) Uani d . 1 . .
H H4' 0.0611 0.1442 0.2913 0.026 Uiso calc R 1 . .
C C5 0.41102(17) 0.13772(12) 0.42180(14) 0.0178(4) Uani d . 1 . .
C C5' -0.00180(17) 0.27755(14) 0.29079(15) 0.0234(4) Uani d . 1 . .
H H5' -0.0408 0.2737 0.2260 0.028 Uiso calc R 1 . .
C C6 0.31344(17) 0.12846(13) 0.50691(13) 0.0185(4) Uani d . 1 . .
H H60 0.3370 0.0759 0.5512 0.022 Uiso calc R 1 . .
H H61 0.3176 0.1848 0.5495 0.022 Uiso calc R 1 . .
C C6' -0.00551(18) 0.36170(14) 0.34573(16) 0.0247(4) Uani d . 1 . .
C C7 0.17835(17) 0.11399(13) 0.47324(14) 0.0191(4) Uani d . 1 . .
H H7 0.1752 0.0644 0.4203 0.023 Uiso calc R 1 . .
C C7' -0.0625(2) 0.44905(15) 0.29915(17) 0.0326(5) Uani d . 1 . .
H H70' -0.0004 0.4848 0.2644 0.049 Uiso calc R 1 . .
H H71' -0.0974 0.4866 0.3533 0.049 Uiso calc R 1 . .
H H72' -0.1260 0.4315 0.2500 0.049 Uiso calc R 1 . .
C C8 0.10620(18) 0.07994(13) 0.56829(14) 0.0227(4) Uani d . 1 . .
H H80 0.1403 0.0215 0.5928 0.034 Uiso calc R 1 . .
H H81 0.0213 0.0708 0.5487 0.034 Uiso calc R 1 . .
H H82 0.1120 0.1263 0.6226 0.034 Uiso calc R 1 . .
C C9 0.53585(18) 0.15303(13) 0.47409(14) 0.0200(4) Uani d . 1 . .
C C10 0.64558(18) 0.16273(13) 0.43130(15) 0.0226(4) Uani d . 1 . .
C C11 0.67035(19) 0.16274(15) 0.31623(16) 0.0286(5) Uani d . 1 . .
H H111 0.7302 0.1151 0.3009 0.043 Uiso calc R 1 . .
H H112 0.7013 0.2233 0.2961 0.043 Uiso calc R 1 . .
H H113 0.5953 0.1498 0.2784 0.043 Uiso calc R 1 . .
C C12 0.75806(19) 0.17719(15) 0.49976(17) 0.0304(5) Uani d . 1 . .
H H121 0.7982 0.2348 0.4807 0.046 Uiso calc R 1 . .
H H122 0.8138 0.1254 0.4911 0.046 Uiso calc R 1 . .
H H123 0.7339 0.1807 0.5712 0.046 Uiso calc R 1 . .
C C41 0.37297(17) 0.30457(13) 0.37021(13) 0.0177(4) Uani d . 1 . .
C C42 0.33714(19) 0.37167(13) 0.28539(14) 0.0231(4) Uani d . 1 . .
H H420 0.3991 0.3715 0.2330 0.035 Uiso calc R 1 . .
H H421 0.3296 0.4340 0.3137 0.035 Uiso calc R 1 . .
H H422 0.2597 0.3527 0.2550 0.035 Uiso calc R 1 . .
N N1 0.35903(15) 0.05391(11) 0.13421(12) 0.0192(3) Uani d . 1 . .
N N3 0.35840(14) 0.18471(10) 0.24065(11) 0.0183(3) Uani d . 1 . .
N N4 0.38013(14) 0.21218(10) 0.34384(11) 0.0174(3) Uani d . 1 . .
O O1 0.36850(13) -0.09778(9) 0.18908(10) 0.0256(3) Uani d . 1 . .
O O2 0.39419(12) 0.32905(9) 0.46085(9) 0.0213(3) Uani d . 1 . .
S S1 0.40785(4) 0.02872(3) 0.34223(3) 0.01914(12) Uani d . 1 . .

loop_
_atom_site_aniso_label
_atom_site_aniso_U_11
_atom_site_aniso_U_22
_atom_site_aniso_U_33
_atom_site_aniso_U_12
_atom_site_aniso_U_13
_atom_site_aniso_U_23
C1' 0.0305(11) 0.0224(10) 0.0261(10) 0.0034(8) 0.0050(8) -0.0035(8)
C2' 0.0251(10) 0.0248(10) 0.0195(9) 0.0012(8) 0.0007(8) -0.0015(8)
C2 0.0184(9) 0.0205(9) 0.0153(9) 0.0010(7) 0.0019(7) 0.0011(7)
C3' 0.0175(9) 0.0199(9) 0.0192(9) -0.0004(7) 0.0020(7) 0.0011(7)
C3 0.0198(9) 0.0198(9) 0.0215(10) 0.0000(8) 0.0010(7) -0.0005(7)
C4 0.0334(11) 0.0220(10) 0.0201(10) 0.0008(8) -0.0041(8) -0.0041(8)
C4' 0.0212(10) 0.0228(9) 0.0207(9) -0.0018(8) 0.0007(7) -0.0010(8)
C5 0.0221(9) 0.0169(9) 0.0144(8) 0.0007(7) 0.0003(7) 0.0003(7)
C5' 0.0206(10) 0.0304(10) 0.0192(9) -0.0002(8) 0.0002(8) 0.0043(8)
C6 0.0239(10) 0.0187(9) 0.0128(8) 0.0013(8) -0.0008(7) 0.0012(7)
C6' 0.0196(10) 0.0272(10) 0.0276(10) 0.0032(8) 0.0058(8) 0.0068(8)
C7 0.0231(10) 0.0181(9) 0.0160(9) -0.0001(7) 0.0011(7) -0.0020(7)
C7' 0.0328(12) 0.0314(11) 0.0338(12) 0.0119(9) 0.0082(9) 0.0077(9)
C8 0.0248(10) 0.0216(9) 0.0216(10) -0.0014(8) 0.0009(8) 0.0000(8)
C9 0.0245(10) 0.0197(9) 0.0157(9) 0.0011(7) -0.0032(7) 0.0018(7)
C10 0.0253(10) 0.0171(9) 0.0254(10) 0.0020(8) -0.0015(8) 0.0013(7)
C11 0.0258(11) 0.0285(11) 0.0316(11) -0.0001(9) 0.0064(9) -0.0002(9)
C12 0.0229(11) 0.0271(11) 0.0410(12) 0.0019(9) -0.0029(9) -0.0013(9)
C41 0.0193(9) 0.0187(9) 0.0153(9) -0.0014(7) 0.0009(7) -0.0003(7)
C42 0.0332(11) 0.0183(9) 0.0176(9) 0.0004(8) -0.0029(8) -0.0003(7)
N1 0.0274(9) 0.0185(8) 0.0117(7) 0.0001(7) 0.0000(6) -0.0010(6)
N3 0.0230(8) 0.0188(8) 0.0130(7) 0.0003(6) -0.0009(6) -0.0019(6)
N4 0.0240(8) 0.0174(7) 0.0107(7) 0.0021(6) -0.0006(6) 0.0014(6)
O1 0.0358(8) 0.0201(7) 0.0208(7) 0.0013(6) 0.0010(6) 0.0016(6)
O2 0.0277(7) 0.0211(7) 0.0149(6) 0.0000(6) -0.0011(5) -0.0019(5)
S1 0.0254(2) 0.0175(2) 0.0145(2) 0.00277(19) 0.00084(17) 0.00137(18)

loop_
_atom_type_symbol
_atom_type_description
_atom_type_scat_dispersion_real
_atom_type_scat_dispersion_imag
_atom_type_scat_source
C C 0.0033 0.0016 'International Tables Vol C Tables 4.2.6.8 and 6.1.1.4'
S S 0.1246 0.1234 'International Tables Vol C Tables 4.2.6.8 and 6.1.1.4'
O O 0.0106 0.0060 'International Tables Vol C Tables 4.2.6.8 and 6.1.1.4'
N N 0.0061 0.0033 'International Tables Vol C Tables 4.2.6.8 and 6.1.1.4'
H H 0.0000 0.0000 'International Tables Vol C Tables 4.2.6.8 and 6.1.1.4'

loop_
_geom_angle_atom_site_label_1
_geom_angle_atom_site_label_2
_geom_angle_atom_site_label_3
_geom_angle_site_symmetry_1
_geom_angle_site_symmetry_3
_geom_angle
_geom_angle_publ_flag
C2' C1' C6' . . 121.60(18) ?
C2' C1' H1' . . 119.2 ?
C6' C1' H1' . . 119.2 ?
C1' C2' C3' . . 121.06(18) ?
C1' C2' H2' . . 119.5 ?
C3' C2' H2' . . 119.5 ?
N3 C2 N1 . . 119.63(16) ?
N3 C2 S1 . . 119.00(14) ?
N1 C2 S1 . . 121.35(14) ?
C2' C3' C4' . . 117.38(17) ?
C2' C3' C7 . . 121.72(16) ?
C4' C3' C7 . . 120.80(16) ?
O1 C3 N1 . . 121.87(17) ?
O1 C3 C4 . . 123.36(17) ?
N1 C3 C4 . . 114.76(16) ?
C3 C4 H40 . . 109.5 ?
C3 C4 H41 . . 109.5 ?
H40 C4 H41 . . 109.5 ?
C3 C4 H42 . . 109.5 ?
H40 C4 H42 . . 109.5 ?
H41 C4 H42 . . 109.5 ?
C5' C4' C3' . . 121.18(18) ?
C5' C4' H4' . . 119.4 ?
C3' C4' H4' . . 119.4 ?
N4 C5 C9 . . 112.66(15) ?
N4 C5 C6 . . 112.84(14) ?
C9 C5 C6 . . 108.48(15) ?
N4 C5 S1 . . 102.63(11) ?
C9 C5 S1 . . 111.83(13) ?
C6 C5 S1 . . 108.29(12) ?
C4' C5' C6' . . 121.37(18) ?
C4' C5' H5' . . 119.3 ?
C6' C5' H5' . . 119.3 ?
C7 C6 C5 . . 118.41(15) ?
C7 C6 H60 . . 107.7 ?
C5 C6 H60 . . 107.7 ?
C7 C6 H61 . . 107.7 ?
C5 C6 H61 . . 107.7 ?
H60 C6 H61 . . 107.1 ?
C5' C6' C1' . . 117.35(18) ?
C5' C6' C7' . . 121.43(18) ?
C1' C6' C7' . . 121.17(19) ?
C3' C7 C6 . . 114.25(15) ?
C3' C7 C8 . . 109.29(15) ?
C6 C7 C8 . . 108.32(15) ?
C3' C7 H7 . . 108.3 ?
C6 C7 H7 . . 108.3 ?
C8 C7 H7 . . 108.3 ?
C6' C7' H70' . . 109.5 ?
C6' C7' H71' . . 109.5 ?
H70' C7' H71' . . 109.5 ?
C6' C7' H72' . . 109.5 ?
H70' C7' H72' . . 109.5 ?
H71' C7' H72' . . 109.5 ?
C7 C8 H80 . . 109.5 ?
C7 C8 H81 . . 109.5 ?
H80 C8 H81 . . 109.5 ?
C7 C8 H82 . . 109.5 ?
H80 C8 H82 . . 109.5 ?
H81 C8 H82 . . 109.5 ?
C10 C9 C5 . . 129.19(17) ?
C10 C9 H9 . . 117.4(12) ?
C5 C9 H9 . . 113.5(12) ?
C9 C10 C12 . . 119.73(18) ?
C9 C10 C11 . . 125.62(18) ?
C12 C10 C11 . . 114.63(17) ?
C10 C11 H111 . . 109.5 ?
C10 C11 H112 . . 109.5 ?
H111 C11 H112 . . 109.5 ?
C10 C11 H113 . . 109.5 ?
H111 C11 H113 . . 109.5 ?
H112 C11 H113 . . 109.5 ?
C10 C12 H121 . . 109.5 ?
C10 C12 H122 . . 109.5 ?
H121 C12 H122 . . 109.5 ?
C10 C12 H123 . . 109.5 ?
H121 C12 H123 . . 109.5 ?
H122 C12 H123 . . 109.5 ?
O2 C41 N4 . . 119.83(16) ?
O2 C41 C42 . . 123.49(16) ?
N4 C41 C42 . . 116.67(15) ?
C41 C42 H420 . . 109.5 ?
C41 C42 H421 . . 109.5 ?
H420 C42 H421 . . 109.5 ?
C41 C42 H422 . . 109.5 ?
H420 C42 H422 . . 109.5 ?
H421 C42 H422 . . 109.5 ?
C3 N1 C2 . . 124.06(16) ?
C3 N1 H2 . . 119.1(16) ?
C2 N1 H2 . . 116.7(16) ?
C2 N3 N4 . . 110.24(14) ?
C41 N4 N3 . . 119.79(14) ?
C41 N4 C5 . . 122.03(14) ?
N3 N4 C5 . . 118.18(14) ?
C2 S1 C5 . . 89.94(8) ?

loop_
_geom_bond_atom_site_label_1
_geom_bond_atom_site_label_2
_geom_bond_site_symmetry_2
_geom_bond_distance
_geom_bond_publ_flag
C1' C2' . 1.384(3) ?
C1' C6' . 1.392(3) ?
C1' H1' . 0.93 ?
C2' C3' . 1.392(3) ?
C2' H2' . 0.93 ?
C2 N3 . 1.280(2) ?
C2 N1 . 1.387(2) ?
C2 S1 . 1.7497(18) ?
C3' C4' . 1.397(3) ?
C3' C7 . 1.519(2) ?
C3 O1 . 1.219(2) ?
C3 N1 . 1.373(2) ?
C3 C4 . 1.502(3) ?
C4 H40 . 0.96 ?
C4 H41 . 0.96 ?
C4 H42 . 0.96 ?
C4' C5' . 1.385(3) ?
C4' H4' . 0.93 ?
C5 N4 . 1.491(2) ?
C5 C9 . 1.518(3) ?
C5 C6 . 1.541(2) ?
C5 S1 . 1.8545(18) ?
C5' C6' . 1.388(3) ?
C5' H5' . 0.93 ?
C6 C7 . 1.536(3) ?
C6 H60 . 0.97 ?
C6 H61 . 0.97 ?
C6' C7' . 1.505(3) ?
C7 C8 . 1.540(3) ?
C7 H7 . 0.98 ?
C7' H70' . 0.96 ?
C7' H71' . 0.96 ?
C7' H72' . 0.96 ?
C8 H80 . 0.96 ?
C8 H81 . 0.96 ?
C8 H82 . 0.96 ?
C9 C10 . 1.327(3) ?
C9 H9 . 0.97(2) ?
C10 C12 . 1.507(3) ?
C10 C11 . 1.508(3) ?
C11 H111 . 0.96 ?
C11 H112 . 0.96 ?
C11 H113 . 0.96 ?
C12 H121 . 0.96 ?
C12 H122 . 0.96 ?
C12 H123 . 0.96 ?
C41 O2 . 1.234(2) ?
C41 N4 . 1.357(2) ?
C41 C42 . 1.494(2) ?
C42 H420 . 0.96 ?
C42 H421 . 0.96 ?
C42 H422 . 0.96 ?
N1 H2 . 0.87(2) ?
N3 N4 . 1.399(2) ?

loop_
_geom_hbond_atom_site_label_D
_geom_hbond_atom_site_label_H
_geom_hbond_atom_site_label_A
_geom_hbond_site_symmetry_A
_geom_hbond_distance_DH
_geom_hbond_distance_HA
_geom_hbond_distance_DA
_geom_hbond_angle_DHA
_geom_hbond_publ_flag
N1 H2 O2 4_565 0.87(2) 1.96(2) 2.811(2) 167(2) yes

loop_
_geom_torsion_atom_site_label_1
_geom_torsion_atom_site_label_2
_geom_torsion_atom_site_label_3
_geom_torsion_atom_site_label_4
_geom_torsion_site_symmetry_1
_geom_torsion_site_symmetry_2
_geom_torsion_site_symmetry_3
_geom_torsion_site_symmetry_4
_geom_torsion
_geom_torsion_publ_flag
C6' C1' C2' C3' . . . . 0.9(3) ?
C1' C2' C3' C4' . . . . -2.1(3) ?
C1' C2' C3' C7 . . . . -178.47(17) ?
C2' C3' C4' C5' . . . . 1.0(3) ?
C7 C3' C4' C5' . . . . 177.45(17) ?
C3' C4' C5' C6' . . . . 1.3(3) ?
N4 C5 C6 C7 . . . . 53.5(2) ?
C9 C5 C6 C7 . . . . 179.04(15) ?
S1 C5 C6 C7 . . . . -59.41(18) ?
C4' C5' C6' C1' . . . . -2.5(3) ?
C4' C5' C6' C7' . . . . 175.03(18) ?
C2' C1' C6' C5' . . . . 1.4(3) ?
C2' C1' C6' C7' . . . . -176.10(19) ?
C2' C3' C7 C6 . . . . -57.9(2) ?
C4' C3' C7 C6 . . . . 125.84(18) ?
C2' C3' C7 C8 . . . . 63.6(2) ?
C4' C3' C7 C8 . . . . -112.64(19) ?
C5 C6 C7 C3' . . . . -73.3(2) ?
C5 C6 C7 C8 . . . . 164.63(15) ?
N4 C5 C9 C10 . . . . -55.8(3) ?
C6 C5 C9 C10 . . . . 178.55(19) ?
S1 C5 C9 C10 . . . . 59.2(2) ?
C5 C9 C10 C12 . . . . -179.85(17) ?
C5 C9 C10 C11 . . . . 1.5(3) ?
O1 C3 N1 C2 . . . . -1.0(3) ?
C4 C3 N1 C2 . . . . 177.88(17) ?
N3 C2 N1 C3 . . . . -172.52(18) ?
S1 C2 N1 C3 . . . . 9.3(3) ?
N1 C2 N3 N4 . . . . -177.12(15) ?
S1 C2 N3 N4 . . . . 1.1(2) ?
O2 C41 N4 N3 . . . . -178.76(15) ?
C42 C41 N4 N3 . . . . 2.1(2) ?
O2 C41 N4 C5 . . . . 1.1(3) ?
C42 C41 N4 C5 . . . . -178.05(16) ?
C2 N3 N4 C41 . . . . 179.12(16) ?
C2 N3 N4 C5 . . . . -0.7(2) ?
C9 C5 N4 C41 . . . . -59.4(2) ?
C6 C5 N4 C41 . . . . 63.9(2) ?
S1 C5 N4 C41 . . . . -179.78(14) ?
C9 C5 N4 N3 . . . . 120.51(17) ?
C6 C5 N4 N3 . . . . -116.23(16) ?
S1 C5 N4 N3 . . . . 0.08(18) ?
N3 C2 S1 C5 . . . . -0.96(16) ?
N1 C2 S1 C5 . . . . 177.27(16) ?
N4 C5 S1 C2 . . . . 0.41(12) ?
C9 C5 S1 C2 . . . . -120.59(14) ?
C6 C5 S1 C2 . . . . 119.95(13) ?
